data_4087621
loop_
_publ_author_name
'Comanescu, Cezar C.'
'Iluc, Vlad M.'

_publ_section_title
;
 C--H Activation Reactions of a Nucleophilic Palladium Carbene
;
_journal_issue 19
_journal_name_full Organometallics
_journal_page_first 4684
_journal_paper_doi 10.1021/acs.organomet.5b00414
_journal_volume 34
_journal_year 2015
_chemical_formula_sum 'C28 H47 P3 Pd'
_chemical_formula_weight 582.97
_space_group_IT_number 15
_space_group_name_Hall '-C 2yc'
_space_group_name_H-M_alt 'C 1 2/c 1'
_symmetry_cell_setting monoclinic
_symmetry_space_group_name_H-M 'C 1 2/c 1'
_atom_sites_solution_hydrogens geom
_atom_sites_solution_primary direct
_atom_sites_solution_secondary difmap
_audit_creation_method SHELXL-97
_cell_angle_alpha 90.00
_cell_angle_beta 94.406(3)
_cell_angle_gamma 90.00
_cell_formula_units_Z 8
_cell_length_a 15.787(2)
_cell_length_b 19.844(2)
_cell_length_c 18.551(2)
_cell_measurement_temperature 120(2)
_cell_volume 5794.4(11)
_computing_structure_refinement 'SHELXL-97 (Sheldrick, 1997)'
_computing_structure_solution 'SHELXS-97 (Sheldrick, 1990)'
_diffrn_ambient_temperature 120(2)
_diffrn_measured_fraction_theta_full 1.000
_diffrn_measured_fraction_theta_max 0.993
_diffrn_measurement_device_type 'Bruker APEX-II'
_diffrn_radiation_monochromator graphite
_diffrn_radiation_source 'fine-focus sealed tube'
_diffrn_radiation_type MoK\a
_diffrn_radiation_wavelength 0.71073
_diffrn_reflns_av_R_equivalents 0.0366
_diffrn_reflns_av_sigmaI/netI 0.0308
_diffrn_reflns_limit_h_max 19
_diffrn_reflns_limit_h_min -19
_diffrn_reflns_limit_k_max 24
_diffrn_reflns_limit_k_min -25
_diffrn_reflns_limit_l_max 23
_diffrn_reflns_limit_l_min -23
_diffrn_reflns_number 26311
_diffrn_reflns_theta_full 25.00
_diffrn_reflns_theta_max 26.79
_diffrn_reflns_theta_min 1.65
_exptl_absorpt_coefficient_mu 0.820
_exptl_absorpt_correction_T_max 0.7454
_exptl_absorpt_correction_T_min 0.6780
_exptl_absorpt_correction_type multi-scan
_exptl_absorpt_process_details 'Bruker AXS area detector scaling and absorption correction'
_exptl_crystal_density_diffrn 1.336
_exptl_crystal_density_method 'not measured'
_exptl_crystal_description block
_exptl_crystal_F_000 2448
_exptl_crystal_size_max 0.17
_exptl_crystal_size_mid 0.16
_exptl_crystal_size_min 0.11
_refine_diff_density_max 0.672
_refine_diff_density_min -0.610
_refine_diff_density_rms 0.067
_refine_ls_extinction_method none
_refine_ls_goodness_of_fit_ref 1.024
_refine_ls_hydrogen_treatment constr
_refine_ls_matrix_type full
_refine_ls_number_parameters 300
_refine_ls_number_reflns 6145
_refine_ls_number_restraints 0
_refine_ls_restrained_S_all 1.024
_refine_ls_R_factor_all 0.0374
_refine_ls_R_factor_gt 0.0257
_refine_ls_shift/su_max 0.003
_refine_ls_shift/su_mean 0.000
_refine_ls_structure_factor_coef Fsqd
_refine_ls_weighting_details 'calc w=1/[\s^2^(Fo^2^)+(0.0245P)^2^+1.6364P] where P=(Fo^2^+2Fc^2^)/3'
_refine_ls_weighting_scheme calc
_refine_ls_wR_factor_gt 0.0532
_refine_ls_wR_factor_ref 0.0568
_reflns_number_gt 5106
_reflns_number_total 6145
_reflns_threshold_expression >2sigma(I)
_cod_data_source_file om5b00414_si_002.cif
_cod_data_source_block cc151a
_cod_original_cell_volume 5794.8(11)
_cod_original_sg_symbol_H-M C2/c
_cod_database_code 4087621

loop_
_symmetry_equiv_pos_as_xyz
'x, y, z'
'-x, y, -z+1/2'
'x+1/2, y+1/2, z'
'-x+1/2, y+1/2, -z+1/2'
'-x, -y, -z'
'x, -y, z-1/2'
'-x+1/2, -y+1/2, -z'
'x+1/2, -y+1/2, z-1/2'

loop_
_atom_site_label
_atom_site_type_symbol
_atom_site_fract_x
_atom_site_fract_y
_atom_site_fract_z
_atom_site_U_iso_or_equiv
_atom_site_adp_type
_atom_site_occupancy
_atom_site_symmetry_multiplicity
_atom_site_calc_flag
_atom_site_refinement_flags
Pd Pd 0.808740(9) 0.101795(7) 0.141140(8) 0.01346(5) Uani 1 1 d .
C C 0.61785(12) 0.08876(10) 0.05438(11) 0.0154(4) Uani 1 1 d .
H1 H 0.6801 0.0937 0.0641 0.018 Uiso 1 1 calc R
H2 H 0.6059 0.0821 0.0017 0.018 Uiso 1 1 calc R
P1 P 0.76115(3) -0.00882(3) 0.13303(3) 0.01361(11) Uani 1 1 d .
P2 P 0.71622(3) 0.18370(3) 0.17923(3) 0.01430(11) Uani 1 1 d .
P3 P 0.94043(3) 0.11912(3) 0.09941(3) 0.02084(13) Uani 1 1 d .
C11 C 0.64503(12) -0.02232(10) 0.12512(10) 0.0149(4) Uani 1 1 d .
C12 C 0.58878(12) 0.02626(10) 0.09372(10) 0.0142(4) Uani 1 1 d .
C13 C 0.50130(13) 0.01520(11) 0.09597(11) 0.0181(4) Uani 1 1 d .
H13 H 0.4628 0.0478 0.0750 0.022 Uiso 1 1 calc R
C14 C 0.46931(13) -0.04125(11) 0.12753(11) 0.0215(5) Uani 1 1 d .
H14 H 0.4097 -0.0465 0.1295 0.026 Uiso 1 1 calc R
C15 C 0.52419(14) -0.08992(11) 0.15618(12) 0.0234(5) Uani 1 1 d .
H15 H 0.5028 -0.1297 0.1767 0.028 Uiso 1 1 calc R
C16 C 0.61064(13) -0.08019(11) 0.15471(12) 0.0215(5) Uani 1 1 d .
H16 H 0.6482 -0.1140 0.1745 0.026 Uiso 1 1 calc R
C21 C 0.60857(13) 0.19495(10) 0.13229(11) 0.0170(4) Uani 1 1 d .
C22 C 0.57536(13) 0.15305(10) 0.07629(11) 0.0163(4) Uani 1 1 d .
C23 C 0.49670(13) 0.16949(11) 0.04008(12) 0.0218(5) Uani 1 1 d .
H23 H 0.4757 0.1428 0.0001 0.026 Uiso 1 1 calc R
C24 C 0.44899(14) 0.22359(11) 0.06106(12) 0.0251(5) Uani 1 1 d .
H24 H 0.3957 0.2335 0.0360 0.030 Uiso 1 1 calc R
C25 C 0.47958(14) 0.26312(11) 0.11878(13) 0.0257(5) Uani 1 1 d .
H25 H 0.4467 0.2995 0.1347 0.031 Uiso 1 1 calc R
C31 C 0.94571(16) 0.10298(14) 0.00262(13) 0.0352(6) Uani 1 1 d .
H31A H 0.9078 0.1342 -0.0252 0.053 Uiso 1 1 calc R
H31B H 0.9281 0.0565 -0.0083 0.053 Uiso 1 1 calc R
H31C H 1.0041 0.1096 -0.0104 0.053 Uiso 1 1 calc R
C26 C 0.55851(14) 0.24907(11) 0.15299(12) 0.0220(5) Uani 1 1 d .
H26 H 0.5796 0.2770 0.1919 0.026 Uiso 1 1 calc R
C32 C 1.02719(14) 0.06437(13) 0.13470(14) 0.0335(6) Uani 1 1 d .
H32A H 1.0107 0.0171 0.1272 0.050 Uiso 1 1 calc R
H32B H 1.0393 0.0728 0.1865 0.050 Uiso 1 1 calc R
H32C H 1.0781 0.0738 0.1093 0.050 Uiso 1 1 calc R
C41 C 0.79309(13) -0.05681(10) 0.05238(11) 0.0195(4) Uani 1 1 d .
H41 H 0.8564 -0.0540 0.0534 0.023 Uiso 1 1 calc R
C33 C 0.99825(15) 0.19947(12) 0.10677(15) 0.0349(6) Uani 1 1 d .
H33A H 1.0507 0.1958 0.0820 0.052 Uiso 1 1 calc R
H33B H 1.0123 0.2101 0.1579 0.052 Uiso 1 1 calc R
H33C H 0.9626 0.2354 0.0844 0.052 Uiso 1 1 calc R
C42 C 0.79819(13) -0.06541(10) 0.20937(11) 0.0174(4) Uani 1 1 d .
H42 H 0.7750 -0.1117 0.1998 0.021 Uiso 1 1 calc R
C43 C 0.77027(16) -0.13157(11) 0.04929(13) 0.0290(5) Uani 1 1 d .
H43A H 0.7084 -0.1366 0.0464 0.044 Uiso 1 1 calc R
H43B H 0.7951 -0.1541 0.0929 0.044 Uiso 1 1 calc R
H43C H 0.7927 -0.1520 0.0066 0.044 Uiso 1 1 calc R
C44 C 0.75802(14) -0.02126(12) -0.01688(11) 0.0241(5) Uani 1 1 d .
H44A H 0.7827 -0.0416 -0.0586 0.036 Uiso 1 1 calc R
H44B H 0.7729 0.0267 -0.0141 0.036 Uiso 1 1 calc R
H44C H 0.6961 -0.0261 -0.0222 0.036 Uiso 1 1 calc R
C45 C 0.89519(13) -0.06827(11) 0.21498(12) 0.0231(5) Uani 1 1 d .
H45A H 0.9146 -0.0863 0.1699 0.035 Uiso 1 1 calc R
H45B H 0.9150 -0.0976 0.2553 0.035 Uiso 1 1 calc R
H45C H 0.9182 -0.0228 0.2233 0.035 Uiso 1 1 calc R
C46 C 0.76767(15) -0.03942(11) 0.28058(11) 0.0234(5) Uani 1 1 d .
H46A H 0.7879 0.0068 0.2890 0.035 Uiso 1 1 calc R
H46B H 0.7901 -0.0684 0.3204 0.035 Uiso 1 1 calc R
H46C H 0.7054 -0.0401 0.2779 0.035 Uiso 1 1 calc R
C51 C 0.68517(15) 0.17834(12) 0.27388(11) 0.0244(5) Uani 1 1 d .
H51 H 0.6569 0.2215 0.2862 0.029 Uiso 1 1 calc R
C52 C 0.75435(14) 0.27225(11) 0.17157(13) 0.0248(5) Uani 1 1 d .
H52 H 0.7117 0.3032 0.1911 0.030 Uiso 1 1 calc R
C53 C 0.76123(18) 0.16697(14) 0.32786(14) 0.0429(7) Uani 1 1 d .
H53A H 0.7938 0.1281 0.3127 0.064 Uiso 1 1 calc R
H53B H 0.7415 0.1583 0.3758 0.064 Uiso 1 1 calc R
H53C H 0.7974 0.2072 0.3299 0.064 Uiso 1 1 calc R
C54 C 0.62230(16) 0.12070(13) 0.27993(14) 0.0344(6) Uani 1 1 d .
H54A H 0.5715 0.1291 0.2474 0.052 Uiso 1 1 calc R
H54B H 0.6063 0.1176 0.3298 0.052 Uiso 1 1 calc R
H54C H 0.6487 0.0783 0.2665 0.052 Uiso 1 1 calc R
C55 C 0.83962(16) 0.28294(13) 0.21396(14) 0.0360(6) Uani 1 1 d .
H55A H 0.8788 0.2470 0.2023 0.054 Uiso 1 1 calc R
H55B H 0.8319 0.2821 0.2659 0.054 Uiso 1 1 calc R
H55C H 0.8631 0.3266 0.2010 0.054 Uiso 1 1 calc R
C56 C 0.76203(16) 0.28902(13) 0.09207(14) 0.0356(6) Uani 1 1 d .
H56A H 0.8018 0.2576 0.0718 0.053 Uiso 1 1 calc R
H56B H 0.7831 0.3352 0.0879 0.053 Uiso 1 1 calc R
H56C H 0.7062 0.2850 0.0655 0.053 Uiso 1 1 calc R

loop_
_atom_site_aniso_label
_atom_site_aniso_U_11
_atom_site_aniso_U_22
_atom_site_aniso_U_33
_atom_site_aniso_U_23
_atom_site_aniso_U_13
_atom_site_aniso_U_12
Pd 0.01182(8) 0.01165(8) 0.01707(8) -0.00064(6) 0.00219(5) 0.00017(6)
C 0.0145(10) 0.0167(11) 0.0150(10) -0.0019(8) 0.0012(8) 0.0006(8)
P1 0.0119(2) 0.0122(3) 0.0165(3) -0.0003(2) -0.0001(2) 0.0004(2)
P2 0.0142(3) 0.0126(3) 0.0164(3) -0.0024(2) 0.0028(2) -0.0004(2)
P3 0.0149(3) 0.0191(3) 0.0291(3) 0.0030(2) 0.0063(2) 0.0009(2)
C11 0.0144(10) 0.0166(10) 0.0137(10) -0.0022(8) 0.0009(8) -0.0033(8)
C12 0.0144(10) 0.0161(10) 0.0123(9) -0.0041(8) 0.0009(8) -0.0009(8)
C13 0.0142(10) 0.0213(11) 0.0186(11) -0.0054(9) -0.0006(8) 0.0022(8)
C14 0.0139(10) 0.0301(13) 0.0207(11) -0.0062(9) 0.0031(9) -0.0052(9)
C15 0.0240(11) 0.0251(12) 0.0214(11) 0.0021(9) 0.0035(9) -0.0096(9)
C16 0.0197(11) 0.0205(11) 0.0238(11) 0.0044(9) -0.0020(9) -0.0020(9)
C21 0.0160(10) 0.0147(10) 0.0206(11) 0.0025(8) 0.0031(8) 0.0014(8)
C22 0.0176(10) 0.0149(10) 0.0169(10) 0.0032(8) 0.0043(8) 0.0027(8)
C23 0.0222(11) 0.0227(12) 0.0200(11) 0.0011(9) -0.0010(9) 0.0027(9)
C24 0.0194(11) 0.0257(12) 0.0299(13) 0.0087(10) -0.0007(9) 0.0080(9)
C25 0.0232(12) 0.0173(11) 0.0372(14) 0.0031(10) 0.0066(10) 0.0092(9)
C31 0.0284(13) 0.0437(15) 0.0349(14) 0.0027(12) 0.0113(11) -0.0007(12)
C26 0.0229(11) 0.0153(11) 0.0283(12) -0.0029(9) 0.0041(9) 0.0020(9)
C32 0.0197(12) 0.0361(15) 0.0458(15) 0.0113(12) 0.0094(11) 0.0068(10)
C41 0.0164(10) 0.0198(11) 0.0220(11) -0.0052(9) 0.0001(8) 0.0034(9)
C33 0.0218(12) 0.0298(14) 0.0542(17) 0.0020(12) 0.0100(11) -0.0064(10)
C42 0.0176(10) 0.0123(10) 0.0216(11) 0.0023(8) -0.0031(8) -0.0004(8)
C43 0.0331(13) 0.0215(12) 0.0315(13) -0.0086(10) -0.0035(11) 0.0060(10)
C44 0.0250(12) 0.0293(13) 0.0181(11) -0.0055(9) 0.0031(9) 0.0055(10)
C45 0.0197(11) 0.0190(11) 0.0292(12) 0.0009(9) -0.0073(9) 0.0023(9)
C46 0.0296(12) 0.0207(12) 0.0194(11) 0.0028(9) -0.0022(9) -0.0004(9)
C51 0.0314(12) 0.0237(12) 0.0188(11) -0.0014(9) 0.0060(9) 0.0071(10)
C52 0.0238(12) 0.0124(11) 0.0399(14) -0.0064(10) 0.0127(10) -0.0016(9)
C53 0.0559(18) 0.0423(16) 0.0279(14) 0.0049(12) -0.0132(13) -0.0053(14)
C54 0.0281(13) 0.0440(16) 0.0329(14) 0.0161(12) 0.0136(11) 0.0041(11)
C55 0.0312(14) 0.0314(14) 0.0467(16) -0.0190(12) 0.0113(12) -0.0152(11)
C56 0.0347(14) 0.0243(13) 0.0494(16) 0.0113(12) 0.0136(12) -0.0021(11)

loop_
_atom_type_symbol
_atom_type_description
_atom_type_scat_dispersion_real
_atom_type_scat_dispersion_imag
_atom_type_scat_source
C C 0.0033 0.0016 'International Tables Vol C Tables 4.2.6.8 and 6.1.1.4'
H H 0.0000 0.0000 'International Tables Vol C Tables 4.2.6.8 and 6.1.1.4'
P P 0.1023 0.0942 'International Tables Vol C Tables 4.2.6.8 and 6.1.1.4'
Pd Pd -0.9988 1.0072 'International Tables Vol C Tables 4.2.6.8 and 6.1.1.4'

loop_
_geom_angle_atom_site_label_1
_geom_angle_atom_site_label_2
_geom_angle_atom_site_label_3
_geom_angle
P3 Pd P1 114.59(2)
P3 Pd P2 126.99(2)
P1 Pd P2 118.15(2)
C22 C C12 113.65(16)
C22 C H1 108.8
C12 C H1 108.8
C22 C H2 108.8
C12 C H2 108.8
H1 C H2 107.7
C11 P1 C42 102.96(9)
C11 P1 C41 100.90(9)
C42 P1 C41 102.25(10)
C11 P1 Pd 117.17(7)
C42 P1 Pd 116.03(7)
C41 P1 Pd 115.24(7)
C51 P2 C21 98.68(10)
C51 P2 C52 103.62(10)
C21 P2 C52 98.03(10)
C51 P2 Pd 117.55(7)
C21 P2 Pd 120.82(7)
C52 P2 Pd 114.85(7)
C32 P3 C31 99.07(12)
C32 P3 C33 97.75(12)
C31 P3 C33 99.48(12)
C32 P3 Pd 117.53(8)
C31 P3 Pd 114.47(8)
C33 P3 Pd 124.17(8)
C16 C11 C12 118.24(18)
C16 C11 P1 120.00(15)
C12 C11 P1 121.64(15)
C13 C12 C11 118.18(18)
C13 C12 C 118.31(18)
C11 C12 C 123.46(17)
C14 C13 C12 122.29(19)
C14 C13 H13 118.9
C12 C13 H13 118.9
C15 C14 C13 119.61(19)
C15 C14 H14 120.2
C13 C14 H14 120.2
C14 C15 C16 119.2(2)
C14 C15 H15 120.4
C16 C15 H15 120.4
C15 C16 C11 122.4(2)
C15 C16 H16 118.8
C11 C16 H16 118.8
C22 C21 C26 118.05(19)
C22 C21 P2 123.49(15)
C26 C21 P2 118.44(16)
C21 C22 C23 118.94(19)
C21 C22 C 123.50(18)
C23 C22 C 117.51(18)
C24 C23 C22 121.7(2)
C24 C23 H23 119.1
C22 C23 H23 119.1
C25 C24 C23 119.5(2)
C25 C24 H24 120.3
C23 C24 H24 120.3
C26 C25 C24 119.3(2)
C26 C25 H25 120.3
C24 C25 H25 120.3
P3 C31 H31A 109.5
P3 C31 H31B 109.5
H31A C31 H31B 109.5
P3 C31 H31C 109.5
H31A C31 H31C 109.5
H31B C31 H31C 109.5
C25 C26 C21 122.3(2)
C25 C26 H26 118.8
C21 C26 H26 118.8
P3 C32 H32A 109.5
P3 C32 H32B 109.5
H32A C32 H32B 109.5
P3 C32 H32C 109.5
H32A C32 H32C 109.5
H32B C32 H32C 109.5
C43 C41 C44 110.31(17)
C43 C41 P1 116.51(16)
C44 C41 P1 109.47(14)
C43 C41 H41 106.7
C44 C41 H41 106.7
P1 C41 H41 106.7
P3 C33 H33A 109.5
P3 C33 H33B 109.5
H33A C33 H33B 109.5
P3 C33 H33C 109.5
H33A C33 H33C 109.5
H33B C33 H33C 109.5
C45 C42 C46 109.52(17)
C45 C42 P1 109.15(14)
C46 C42 P1 110.57(14)
C45 C42 H42 109.2
C46 C42 H42 109.2
P1 C42 H42 109.2
C41 C43 H43A 109.5
C41 C43 H43B 109.5
H43A C43 H43B 109.5
C41 C43 H43C 109.5
H43A C43 H43C 109.5
H43B C43 H43C 109.5
C41 C44 H44A 109.5
C41 C44 H44B 109.5
H44A C44 H44B 109.5
C41 C44 H44C 109.5
H44A C44 H44C 109.5
H44B C44 H44C 109.5
C42 C45 H45A 109.5
C42 C45 H45B 109.5
H45A C45 H45B 109.5
C42 C45 H45C 109.5
H45A C45 H45C 109.5
H45B C45 H45C 109.5
C42 C46 H46A 109.5
C42 C46 H46B 109.5
H46A C46 H46B 109.5
C42 C46 H46C 109.5
H46A C46 H46C 109.5
H46B C46 H46C 109.5
C53 C51 C54 109.0(2)
C53 C51 P2 112.20(17)
C54 C51 P2 109.42(16)
C53 C51 H51 108.7
C54 C51 H51 108.7
P2 C51 H51 108.7
C55 C52 C56 109.7(2)
C55 C52 P2 111.71(17)
C56 C52 P2 109.20(16)
C55 C52 H52 108.7
C56 C52 H52 108.7
P2 C52 H52 108.7
C51 C53 H53A 109.5
C51 C53 H53B 109.5
H53A C53 H53B 109.5
C51 C53 H53C 109.5
H53A C53 H53C 109.5
H53B C53 H53C 109.5
C51 C54 H54A 109.5
C51 C54 H54B 109.5
H54A C54 H54B 109.5
C51 C54 H54C 109.5
H54A C54 H54C 109.5
H54B C54 H54C 109.5
C52 C55 H55A 109.5
C52 C55 H55B 109.5
H55A C55 H55B 109.5
C52 C55 H55C 109.5
H55A C55 H55C 109.5
H55B C55 H55C 109.5
C52 C56 H56A 109.5
C52 C56 H56B 109.5
H56A C56 H56B 109.5
C52 C56 H56C 109.5
H56A C56 H56C 109.5
H56B C56 H56C 109.5

loop_
_geom_bond_atom_site_label_1
_geom_bond_atom_site_label_2
_geom_bond_distance
Pd P3 2.2994(6)
Pd P1 2.3212(6)
Pd P2 2.3309(5)
C C22 1.512(3)
C C12 1.527(3)
C H1 0.9900
C H2 0.9900
P1 C11 1.847(2)
P1 C42 1.866(2)
P1 C41 1.875(2)
P2 C51 1.862(2)
P2 C21 1.863(2)
P2 C52 1.866(2)
P3 C32 1.829(2)
P3 C31 1.832(3)
P3 C33 1.837(2)
C11 C16 1.400(3)
C11 C12 1.406(3)
C12 C13 1.402(3)
C13 C14 1.378(3)
C13 H13 0.9500
C14 C15 1.377(3)
C14 H14 0.9500
C15 C16 1.381(3)
C15 H15 0.9500
C16 H16 0.9500
C21 C22 1.401(3)
C21 C26 1.404(3)
C22 C23 1.404(3)
C23 C24 1.384(3)
C23 H23 0.9500
C24 C25 1.384(3)
C24 H24 0.9500
C25 C26 1.383(3)
C25 H25 0.9500
C31 H31A 0.9800
C31 H31B 0.9800
C31 H31C 0.9800
C26 H26 0.9500
C32 H32A 0.9800
C32 H32B 0.9800
C32 H32C 0.9800
C41 C43 1.527(3)
C41 C44 1.532(3)
C41 H41 1.0000
C33 H33A 0.9800
C33 H33B 0.9800
C33 H33C 0.9800
C42 C45 1.528(3)
C42 C46 1.530(3)
C42 H42 1.0000
C43 H43A 0.9800
C43 H43B 0.9800
C43 H43C 0.9800
C44 H44A 0.9800
C44 H44B 0.9800
C44 H44C 0.9800
C45 H45A 0.9800
C45 H45B 0.9800
C45 H45C 0.9800
C46 H46A 0.9800
C46 H46B 0.9800
C46 H46C 0.9800
C51 C53 1.520(3)
C51 C54 1.524(3)
C51 H51 1.0000
C52 C55 1.521(3)
C52 C56 1.526(3)
C52 H52 1.0000
C53 H53A 0.9800
C53 H53B 0.9800
C53 H53C 0.9800
C54 H54A 0.9800
C54 H54B 0.9800
C54 H54C 0.9800
C55 H55A 0.9800
C55 H55B 0.9800
C55 H55C 0.9800
C56 H56A 0.9800
C56 H56B 0.9800
C56 H56C 0.9800
